data_2235160
loop_
_publ_author_name
'Tian, Hai-Yan'
'Bi, Jian-Cong'
'Zhang, Hong-Xia'
'Zhang, Juan'

_publ_section_title
;
 3,8-Dimethyl-4-oxo-3,4-dihydroquinazoline-6-carbonitrile
;
_journal_coeditor_code LX2242
_journal_issue 6
_journal_name_full 'Acta Crystallographica Section E'
_journal_page_first o1959
_journal_paper_doi 10.1107/S1600536812022088
_journal_volume 68
_journal_year 2012
_chemical_formula_iupac 'C11 H9 N3 O'
_chemical_formula_moiety 'C11 H9 N3 O'
_chemical_formula_sum 'C11 H9 N3 O'
_chemical_formula_weight 199.21
_chemical_name_systematic
;
3,8-Dimethyl-4-oxo-3,4-dihydroquinazoline-6-carbonitrile
;
_space_group_IT_number 33
_symmetry_cell_setting orthorhombic
_symmetry_space_group_name_Hall 'P 2c -2n'
_symmetry_space_group_name_H-M 'P n a 21'
_atom_sites_solution_hydrogens difmap
_atom_sites_solution_primary direct
_atom_sites_solution_secondary difmap
_audit_creation_method SHELXL-97
_cell_angle_alpha 90.00
_cell_angle_beta 90.00
_cell_angle_gamma 90.00
_cell_formula_units_Z 4
_cell_length_a 7.0700(14)
_cell_length_b 13.441(3)
_cell_length_c 10.156(2)
_cell_measurement_reflns_used 8275
_cell_measurement_temperature 293(2)
_cell_measurement_theta_max 27.51
_cell_measurement_theta_min 3.03
_cell_volume 965.1(3)
_computing_cell_refinement 'RAPID-AUTO (Rigaku, 1998)'
_computing_data_collection 'RAPID-AUTO (Rigaku, 1998)'
_computing_data_reduction 'CrystalClear (Rigaku/MSC, 2002)'
_computing_molecular_graphics 'SHELXTL (Sheldrick, 2008)'
_computing_publication_material 'SHELXL97 (Sheldrick, 2008)'
_computing_structure_refinement 'SHELXL97 (Sheldrick, 2008)'
_computing_structure_solution 'SHELXS97 (Sheldrick, 2008)'
_diffrn_ambient_temperature 293(2)
_diffrn_measured_fraction_theta_full 0.996
_diffrn_measured_fraction_theta_max 0.996
_diffrn_measurement_device_type 'Rigaku R-AXIS RAPID'
_diffrn_measurement_method '\w scan'
_diffrn_radiation_monochromator graphite
_diffrn_radiation_source 'fine-focus sealed tube'
_diffrn_radiation_type MoK\a
_diffrn_radiation_wavelength 0.71073
_diffrn_reflns_av_R_equivalents 0.0240
_diffrn_reflns_av_sigmaI/netI 0.0139
_diffrn_reflns_limit_h_max 8
_diffrn_reflns_limit_h_min -9
_diffrn_reflns_limit_k_max 17
_diffrn_reflns_limit_k_min -17
_diffrn_reflns_limit_l_max 13
_diffrn_reflns_limit_l_min -13
_diffrn_reflns_number 8874
_diffrn_reflns_theta_full 27.46
_diffrn_reflns_theta_max 27.46
_diffrn_reflns_theta_min 3.03
_diffrn_standards_decay_% 0
_diffrn_standards_interval_count 0
_diffrn_standards_interval_time 0
_diffrn_standards_number 0
_exptl_absorpt_coefficient_mu 0.093
_exptl_absorpt_correction_T_max 0.9770
_exptl_absorpt_correction_T_min 0.9596
_exptl_absorpt_correction_type multi-scan
_exptl_absorpt_process_details '(ABSCOR; Higashi, 1995)'
_exptl_crystal_colour colorless
_exptl_crystal_density_diffrn 1.371
_exptl_crystal_density_method 'not measured'
_exptl_crystal_description blcok
_exptl_crystal_F_000 416
_exptl_crystal_size_max 0.45
_exptl_crystal_size_mid 0.30
_exptl_crystal_size_min 0.25
_refine_diff_density_max 0.215
_refine_diff_density_min -0.202
_refine_ls_extinction_method none
_refine_ls_goodness_of_fit_ref 1.073
_refine_ls_hydrogen_treatment constr
_refine_ls_matrix_type full
_refine_ls_number_parameters 138
_refine_ls_number_reflns 1162
_refine_ls_number_restraints 1
_refine_ls_restrained_S_all 1.072
_refine_ls_R_factor_all 0.0375
_refine_ls_R_factor_gt 0.0347
_refine_ls_shift/su_max 0.000
_refine_ls_shift/su_mean 0.000
_refine_ls_structure_factor_coef Fsqd
_refine_ls_weighting_details 'calc w=1/[\s^2^(Fo^2^)+(0.0736P)^2^+0.0037P] where P=(Fo^2^+2Fc^2^)/3'
_refine_ls_weighting_scheme calc
_refine_ls_wR_factor_gt 0.0941
_refine_ls_wR_factor_ref 0.0954
_reflns_number_gt 1054
_reflns_number_total 1162
_reflns_threshold_expression I>2sigma(I)
_cod_data_source_file lx2242.cif
_cod_data_source_block I
_cod_database_code 2235160
_cod_database_fobs_code 2235160

loop_
_symmetry_equiv_pos_as_xyz
'x, y, z'
'-x, -y, z+1/2'
'-x+1/2, y+1/2, z+1/2'
'x+1/2, -y+1/2, z'

loop_
_atom_site_type_symbol
_atom_site_label
_atom_site_fract_x
_atom_site_fract_y
_atom_site_fract_z
_atom_site_U_iso_or_equiv
_atom_site_adp_type
_atom_site_calc_flag
_atom_site_refinement_flags
_atom_site_occupancy
_atom_site_symmetry_multiplicity
C C1 0.1413(2) 0.27920(15) -0.02167(19) 0.0378(4) Uani d . 1 2
C C2 0.1206(3) 0.37812(15) 0.02217(19) 0.0396(4) Uani d . 1 2
H H2 0.1394 0.4300 -0.0370 0.048 Uiso calc R 1 1
C C3 0.0734(2) 0.39952(12) 0.1495(2) 0.0370(4) Uani d . 1 2
C C4 0.0470(2) 0.31970(13) 0.23889(19) 0.0310(3) Uani d . 1 2
C C5 0.0689(2) 0.22115(12) 0.19457(18) 0.0323(4) Uani d . 1 2
C C6 0.1155(2) 0.20073(14) 0.06421(19) 0.0370(4) Uani d . 1 2
H H6 0.1290 0.1354 0.0355 0.044 Uiso calc R 1 1
C C7 0.0396(2) 0.13796(13) 0.28618(19) 0.0359(4) Uani d . 1 2
C C8 -0.0271(3) 0.26620(13) 0.44539(19) 0.0381(4) Uani d . 1 2
H H8 -0.0603 0.2803 0.5320 0.046 Uiso calc R 1 1
C C9 0.1888(3) 0.25977(17) -0.1578(2) 0.0446(5) Uani d . 1 2
C C10 0.0482(4) 0.50555(16) 0.1950(3) 0.0545(6) Uani d . 1 2
H H10A 0.0682 0.5499 0.1222 0.082 Uiso calc R 1 1
H H10B 0.1382 0.5200 0.2632 0.082 Uiso calc R 1 1
H H10C -0.0776 0.5143 0.2285 0.082 Uiso calc R 1 1
C C11 -0.0442(4) 0.09042(15) 0.5119(2) 0.0525(6) Uani d . 1 2
H H11A -0.0593 0.1209 0.5968 0.079 Uiso calc R 1 1
H H11B 0.0612 0.0454 0.5142 0.079 Uiso calc R 1 1
H H11C -0.1570 0.0544 0.4897 0.079 Uiso calc R 1 1
N N1 0.2256(3) 0.24416(16) -0.2643(2) 0.0609(5) Uani d . 1 2
N N2 -0.0095(2) 0.16788(11) 0.41248(17) 0.0370(4) Uani d . 1 2
N N3 -0.0021(2) 0.34132(12) 0.36812(16) 0.0375(4) Uani d . 1 2
O O1 0.0553(2) 0.05017(10) 0.25774(18) 0.0547(4) Uani d . 1 2

loop_
_atom_site_aniso_label
_atom_site_aniso_U_11
_atom_site_aniso_U_22
_atom_site_aniso_U_33
_atom_site_aniso_U_12
_atom_site_aniso_U_13
_atom_site_aniso_U_23
C1 0.0338(8) 0.0531(10) 0.0265(9) -0.0022(8) 0.0019(7) -0.0016(8)
C2 0.0431(9) 0.0448(9) 0.0309(9) -0.0036(7) 0.0018(7) 0.0083(7)
C3 0.0401(8) 0.0352(8) 0.0356(10) -0.0020(7) 0.0015(7) 0.0033(8)
C4 0.0323(7) 0.0332(8) 0.0276(8) -0.0002(6) 0.0006(6) -0.0011(6)
C5 0.0316(7) 0.0349(8) 0.0304(9) -0.0007(6) -0.0001(6) -0.0017(7)
C6 0.0385(9) 0.0392(8) 0.0332(10) -0.0002(7) 0.0023(7) -0.0057(7)
C7 0.0402(8) 0.0340(8) 0.0335(9) -0.0003(7) 0.0007(7) -0.0009(7)
C8 0.0461(9) 0.0403(9) 0.0279(9) 0.0028(7) 0.0042(7) -0.0013(7)
C9 0.0431(10) 0.0586(12) 0.0321(11) -0.0015(9) 0.0039(8) 0.0013(8)
C10 0.0849(15) 0.0336(9) 0.0450(12) 0.0009(10) 0.0096(11) 0.0033(8)
C11 0.0754(13) 0.0433(10) 0.0387(13) 0.0026(10) 0.0104(10) 0.0121(9)
N1 0.0690(12) 0.0809(14) 0.0329(10) 0.0012(10) 0.0099(9) -0.0037(9)
N2 0.0441(8) 0.0371(8) 0.0298(9) 0.0001(6) 0.0016(6) 0.0042(6)
N3 0.0482(8) 0.0356(7) 0.0287(9) 0.0012(7) 0.0051(6) -0.0023(6)
O1 0.0816(11) 0.0328(6) 0.0498(10) 0.0011(7) 0.0053(8) -0.0036(6)

loop_
_atom_type_symbol
_atom_type_description
_atom_type_scat_dispersion_real
_atom_type_scat_dispersion_imag
_atom_type_scat_source
C C 0.0033 0.0016 'International Tables Vol C Tables 4.2.6.8 and 6.1.1.4'
H H 0.0000 0.0000 'International Tables Vol C Tables 4.2.6.8 and 6.1.1.4'
N N 0.0061 0.0033 'International Tables Vol C Tables 4.2.6.8 and 6.1.1.4'
O O 0.0106 0.0060 'International Tables Vol C Tables 4.2.6.8 and 6.1.1.4'

loop_
_geom_angle_atom_site_label_1
_geom_angle_atom_site_label_2
_geom_angle_atom_site_label_3
_geom_angle
C6 C1 C2 120.46(18)
C6 C1 C9 119.78(19)
C2 C1 C9 119.76(19)
C3 C2 C1 121.54(17)
C3 C2 H2 119.2
C1 C2 H2 119.2
C2 C3 C4 118.61(17)
C2 C3 C10 121.16(18)
C4 C3 C10 120.23(18)
N3 C4 C5 121.79(16)
N3 C4 C3 118.67(16)
C5 C4 C3 119.54(16)
C6 C5 C4 121.05(16)
C6 C5 C7 119.06(15)
C4 C5 C7 119.88(16)
C1 C6 C5 118.80(16)
C1 C6 H6 120.6
C5 C6 H6 120.6
O1 C7 N2 121.44(18)
O1 C7 C5 125.00(19)
N2 C7 C5 113.56(15)
N3 C8 N2 126.47(18)
N3 C8 H8 116.8
N2 C8 H8 116.8
N1 C9 C1 179.7(3)
C3 C10 H10A 109.5
C3 C10 H10B 109.5
H10A C10 H10B 109.5
C3 C10 H10C 109.5
H10A C10 H10C 109.5
H10B C10 H10C 109.5
N2 C11 H11A 109.5
N2 C11 H11B 109.5
H11A C11 H11B 109.5
N2 C11 H11C 109.5
H11A C11 H11C 109.5
H11B C11 H11C 109.5
C8 N2 C7 121.87(16)
C8 N2 C11 120.03(18)
C7 N2 C11 118.10(16)
C8 N3 C4 116.43(16)

loop_
_geom_bond_atom_site_label_1
_geom_bond_atom_site_label_2
_geom_bond_distance
C1 C6 1.381(3)
C1 C2 1.410(3)
C1 C9 1.447(3)
C2 C3 1.366(3)
C2 H2 0.9300
C3 C4 1.418(2)
C3 C10 1.508(3)
C4 N3 1.388(2)
C4 C5 1.408(2)
C5 C6 1.392(3)
C5 C7 1.469(2)
C6 H6 0.9300
C7 O1 1.220(2)
C7 N2 1.388(3)
C8 N3 1.291(2)
C8 N2 1.369(2)
C8 H8 0.9300
C9 N1 1.132(3)
C10 H10A 0.9600
C10 H10B 0.9600
C10 H10C 0.9600
C11 N2 1.471(2)
C11 H11A 0.9600
C11 H11B 0.9600
C11 H11C 0.9600

loop_
_geom_hbond_atom_site_label_D
_geom_hbond_atom_site_label_H
_geom_hbond_atom_site_label_A
_geom_hbond_site_symmetry_A
_geom_hbond_distance_DH
_geom_hbond_distance_HA
_geom_hbond_distance_DA
_geom_hbond_angle_DHA
C8 H8 N1 4_456 0.93 2.58 3.431(3) 151.6

loop_
_cod_related_entry_id
_cod_related_entry_database
_cod_related_entry_code
1 ChemSpider 30657800
